data_7700260
loop_
_publ_author_name
'Kellert, Martin'
'Worm, Dennis J.'
'Hoppenz, Paul'
'S\'arosi, Menyh\'art B'
'L\"onnecke, Peter'
'Riedl, Bernd'
'Koebberling, Johannes'
'Beck-Sickinger, Annette G'
'Hey-Hawkins, Evamarie'

_publ_section_title
;
 Modular triazine-based carborane-containing carboxylic acids - synthesis
 and characterisation of potential boron neutron capture therapy agents
 made of readily accessible building blocks.
;
_journal_issue 29
_journal_name_full 'Dalton transactions (Cambridge, England : 2003)'
_journal_page_first 10834
_journal_page_last 10844
_journal_paper_doi 10.1039/c9dt02130b
_journal_volume 48
_journal_year 2019
_chemical_formula_moiety 'C9 H33 B30 N3 S3, 2(C7 H8)'
_chemical_formula_sum 'C23 H49 B30 N3 S3'
_chemical_formula_weight 788.13
_space_group_crystal_system triclinic
_space_group_IT_number 2
_space_group_name_Hall '-P 1'
_space_group_name_H-M_alt 'P -1'
_symmetry_space_group_name_Hall '-P 1'
_symmetry_space_group_name_H-M 'P -1'
_atom_sites_solution_hydrogens mixed
_atom_sites_solution_primary dual
_atom_sites_solution_secondary difmap
_audit_creation_method SHELXL-2018/3
_audit_update_record
;
2019-02-21 deposited with the CCDC.    2019-06-13 downloaded from the CCDC.
;
_cell_angle_alpha 104.021(3)
_cell_angle_beta 95.652(3)
_cell_angle_gamma 113.340(4)
_cell_formula_units_Z 2
_cell_length_a 10.8525(4)
_cell_length_b 12.7893(5)
_cell_length_c 17.9749(5)
_cell_measurement_reflns_used 12849
_cell_measurement_temperature 130(2)
_cell_measurement_theta_max 31.9960
_cell_measurement_theta_min 2.3400
_cell_volume 2168.84(16)
_computing_cell_refinement 'CrysAlisPro 1.171.38.46 (Rigaku OD, 2015)'
_computing_data_collection 'CrysAlisPro 1.171.38.46 (Rigaku OD, 2015)'
_computing_data_reduction 'CrysAlisPro 1.171.38.46 (Rigaku OD, 2015)'
_computing_molecular_graphics
;
 ORTEP3 for Windows
 L. J. Farrugia, J. Appl. Crystallogr. 1997, 30, 565.
 or
 DIAMOND Version 3.2k
 K. Brandenburg, Crystal Impact GbR, Bonn, Germany
;
_computing_publication_material
;
 WINGX
 L.J. Farrugia,
 J. Appl. Cryst., 2012, 45, 849-854.
;
_computing_structure_refinement 'SHELXL-2018/3 (Sheldrick, 2018)'
_computing_structure_solution SHELXT-2014-5
_diffrn_ambient_temperature 130(2)
_diffrn_detector_area_resol_mean 16.3560
_diffrn_measured_fraction_theta_full 1.000
_diffrn_measured_fraction_theta_max 0.912
_diffrn_measurement_device_type 'Xcalibur, Sapphire3, Gemini'
_diffrn_measurement_method '\w scans'
_diffrn_radiation_type MoK\a
_diffrn_radiation_wavelength 0.71073
_diffrn_reflns_av_R_equivalents 0.0299
_diffrn_reflns_av_unetI/netI 0.0434
_diffrn_reflns_Laue_measured_fraction_full 1.000
_diffrn_reflns_Laue_measured_fraction_max 0.912
_diffrn_reflns_limit_h_max 16
_diffrn_reflns_limit_h_min -16
_diffrn_reflns_limit_k_max 19
_diffrn_reflns_limit_k_min -18
_diffrn_reflns_limit_l_max 27
_diffrn_reflns_limit_l_min -27
_diffrn_reflns_number 40159
_diffrn_reflns_point_group_measured_fraction_full 1.000
_diffrn_reflns_point_group_measured_fraction_max 0.912
_diffrn_reflns_theta_full 30.510
_diffrn_reflns_theta_max 32.533
_diffrn_reflns_theta_min 1.823
_diffrn_source 'fine-focus sealed X-ray tube'
_exptl_absorpt_coefficient_mu 0.198
_exptl_absorpt_correction_T_max 1.00000
_exptl_absorpt_correction_T_min 0.97860
_exptl_absorpt_correction_type multi-scan
_exptl_absorpt_process_details
;
CrysAlisPro 1.171.38.46 (Rigaku Oxford Diffraction, 2015)
Empirical absorption correction using spherical harmonics,
 implemented in SCALE3 ABSPACK scaling algorithm.
;
_exptl_crystal_colour 'clear colourless'
_exptl_crystal_density_diffrn 1.207
_exptl_crystal_description plate
_exptl_crystal_F_000 812
_exptl_crystal_size_max 0.4
_exptl_crystal_size_mid 0.3
_exptl_crystal_size_min 0.2
_refine_diff_density_max 1.320
_refine_diff_density_min -0.483
_refine_diff_density_rms 0.059
_refine_ls_extinction_method none
_refine_ls_goodness_of_fit_ref 1.029
_refine_ls_hydrogen_treatment mixed
_refine_ls_matrix_type full
_refine_ls_number_parameters 690
_refine_ls_number_reflns 14365
_refine_ls_number_restraints 45
_refine_ls_restrained_S_all 1.037
_refine_ls_R_factor_all 0.0754
_refine_ls_R_factor_gt 0.0517
_refine_ls_shift/su_max 0.001
_refine_ls_shift/su_mean 0.000
_refine_ls_structure_factor_coef Fsqd
_refine_ls_weighting_details 'w=1/[\s^2^(Fo^2^)+(0.0633P)^2^+0.9356P] where P=(Fo^2^+2Fc^2^)/3'
_refine_ls_weighting_scheme calc
_refine_ls_wR_factor_gt 0.1260
_refine_ls_wR_factor_ref 0.1401
_reflns_Friedel_coverage 0.000
_reflns_number_gt 10752
_reflns_number_total 14365
_reflns_threshold_expression 'I > 2\s(I)'
_cod_data_source_file c9dt02130b2.cif
_cod_data_source_block comp7_x2724fin
_cod_depositor_comments 'Adding full bibliography for 7700257--7700263.cif.'
_cod_original_cell_volume 2168.83(15)
_cod_database_code 7700260
_shelx_shelxl_version_number 2018/3
_shelx_space_group_comment
;
The symmetry employed for this shelxl refinement is uniquely defined
by the following loop, which should always be used as a source of
symmetry information in preference to the above space-group names.
They are only intended as comments.
;

loop_
_space_group_symop_operation_xyz
'x, y, z'
'-x, -y, -z'

loop_
_atom_site_label
_atom_site_type_symbol
_atom_site_fract_x
_atom_site_fract_y
_atom_site_fract_z
_atom_site_U_iso_or_equiv
_atom_site_adp_type
_atom_site_occupancy
_atom_site_site_symmetry_order
_atom_site_calc_flag
_atom_site_refinement_flags_posn
_atom_site_refinement_flags_adp
_atom_site_refinement_flags_occupancy
_atom_site_disorder_assembly
_atom_site_disorder_group
S1 S 0.74418(4) 0.51997(4) 0.22157(2) 0.02725(9) Uani 1 1 d . . . . .
S2 S 0.79329(4) 0.76950(4) 0.51220(2) 0.02383(9) Uani 1 1 d . . . . .
S3 S 0.61651(4) 0.88266(3) 0.27286(2) 0.02418(9) Uani 1 1 d . . . . .
N1 N 0.76028(12) 0.65239(11) 0.36720(7) 0.0209(2) Uani 1 1 d . . . . .
N2 N 0.70095(13) 0.81650(11) 0.38560(7) 0.0212(2) Uani 1 1 d . . . . .
N3 N 0.68567(13) 0.70060(11) 0.25641(7) 0.0226(2) Uani 1 1 d . . . . .
C1 C 0.72866(14) 0.63475(13) 0.29047(8) 0.0202(3) Uani 1 1 d . . . . .
C2 C 0.74505(14) 0.74590(13) 0.41180(8) 0.0195(3) Uani 1 1 d . . . . .
C3 C 0.67341(15) 0.78884(13) 0.30706(8) 0.0204(3) Uani 1 1 d . . . . .
C4 C 0.79494(16) 0.21320(14) 0.26350(10) 0.0276(3) Uani 1 1 d . . . . .
C5 C 0.99257(17) 0.40009(15) 0.36591(11) 0.0331(4) Uani 1 1 d . . . . .
C6 C 0.89801(17) 1.15515(15) 0.62737(10) 0.0304(3) Uani 1 1 d . . . . .
C7 C 0.64088(16) 1.03373(15) 0.62822(9) 0.0269(3) Uani 1 1 d . . . . .
C8 C 0.66942(19) 0.81702(14) 0.02437(9) 0.0280(3) Uani 1 1 d . . . . .
C9 C 0.41727(19) 0.67339(16) 0.01986(10) 0.0332(4) Uani 1 1 d . . . . .
C10 C 0.3580(2) 0.44147(19) 0.29551(12) 0.0315(5) Uani 0.844(3) 1 d D . P A 1
C11 C 0.3710(2) 0.5535(2) 0.29371(15) 0.0317(5) Uani 0.844(3) 1 d D . P A 1
H11 H 0.370584 0.571325 0.245391 0.038 Uiso 0.844(3) 1 calc R U P A 1
C12 C 0.3846(2) 0.6391(2) 0.36221(13) 0.0319(5) Uani 0.844(3) 1 d D . P A 1
H12 H 0.395631 0.715943 0.360627 0.038 Uiso 0.844(3) 1 calc R U P A 1
C13 C 0.3822(2) 0.61409(19) 0.43280(13) 0.0317(5) Uani 0.844(3) 1 d D . P A 1
H13 H 0.390683 0.672978 0.479446 0.038 Uiso 0.844(3) 1 calc R U P A 1
C14 C 0.3673(2) 0.5029(2) 0.43471(13) 0.0323(5) Uani 0.844(3) 1 d D . P A 1
H14 H 0.364710 0.484681 0.482879 0.039 Uiso 0.844(3) 1 calc R U P A 1
C15 C 0.3562(2) 0.4171(2) 0.36658(17) 0.0320(5) Uani 0.844(3) 1 d D . P A 1
H15 H 0.347139 0.340972 0.368749 0.038 Uiso 0.844(3) 1 calc R U P A 1
C16 C 0.3462(3) 0.3491(2) 0.22181(17) 0.0499(7) Uani 0.844(3) 1 d D . P A 1
H16A H 0.265447 0.331666 0.182658 0.075 Uiso 0.844(3) 1 calc R U P A 1
H16B H 0.336245 0.275654 0.233702 0.075 Uiso 0.844(3) 1 calc R U P A 1
H16C H 0.429042 0.379571 0.200988 0.075 Uiso 0.844(3) 1 calc R U P A 1
C10F C 0.3710(10) 0.5174(9) 0.3742(6) 0.025(2) Uiso 0.156(3) 1 d . . P A 2
C11F C 0.3574(11) 0.5797(12) 0.3236(8) 0.024(2) Uiso 0.156(3) 1 d . . P A 2
H11F H 0.360201 0.656745 0.343358 0.028 Uiso 0.156(3) 1 calc R U P A 2
C12F C 0.3392(13) 0.5272(12) 0.2417(8) 0.038(3) Uiso 0.156(3) 1 d . . P A 2
H12F H 0.321184 0.566141 0.206027 0.046 Uiso 0.156(3) 1 calc R U P A 2
C13F C 0.3472(14) 0.4216(13) 0.2136(8) 0.041(3) Uiso 0.156(3) 1 d . . P A 2
H13F H 0.340195 0.388108 0.159178 0.050 Uiso 0.156(3) 1 calc R U P A 2
C14F C 0.3659(13) 0.3652(12) 0.2669(9) 0.037(3) Uiso 0.156(3) 1 d . . P A 2
H14F H 0.370988 0.291185 0.248645 0.045 Uiso 0.156(3) 1 calc R U P A 2
C15F C 0.3769(15) 0.4114(13) 0.3431(8) 0.028(3) Uiso 0.156(3) 1 d . . P A 2
H15F H 0.389447 0.368889 0.377527 0.034 Uiso 0.156(3) 1 calc R U P A 2
C16F C 0.3881(14) 0.5732(14) 0.4592(8) 0.038(3) Uiso 0.156(3) 1 d . . P A 2
H16D H 0.373609 0.512859 0.486349 0.057 Uiso 0.156(3) 1 calc R U P A 2
H16E H 0.320826 0.605815 0.467099 0.057 Uiso 0.156(3) 1 calc R U P A 2
H16F H 0.481255 0.637912 0.480400 0.057 Uiso 0.156(3) 1 calc R U P A 2
C17 C 0.0492(5) 0.4703(5) 0.0343(3) 0.0552(11) Uiso 0.5 1 d D . P B -3
C18 C 0.0313(6) 0.4443(5) -0.0479(3) 0.0573(12) Uiso 0.5 1 d D . P B -3
H18 H 0.066617 0.394300 -0.077060 0.069 Uiso 0.5 1 calc R U P B -3
C19 C -0.0396(8) 0.4941(7) -0.0852(5) 0.092(2) Uiso 0.5 1 d D . P B -3
H19 H -0.053692 0.477908 -0.140567 0.110 Uiso 0.5 1 calc R U P B -3
C20 C -0.0915(10) 0.5702(8) -0.0397(5) 0.104(3) Uiso 0.5 1 d D . P B -3
H20 H -0.138176 0.606119 -0.064338 0.125 Uiso 0.5 1 calc R U P B -3
C21 C -0.0738(7) 0.5879(6) 0.0329(4) 0.0731(16) Uiso 0.5 1 d D . P B -3
H21 H -0.109695 0.637215 0.062392 0.088 Uiso 0.5 1 calc R U P B -3
C22 C -0.0024(5) 0.5381(4) 0.0744(3) 0.0471(10) Uiso 0.5 1 d D . P B -3
H22 H 0.007407 0.553660 0.129656 0.057 Uiso 0.5 1 calc R U P B -3
C23 C 0.1193(8) 0.4303(7) 0.0844(5) 0.092(2) Uiso 0.5 1 d D . P B -3
H23A H 0.198214 0.499530 0.121316 0.138 Uiso 0.5 1 calc R U P B -3
H23B H 0.151431 0.376674 0.052431 0.138 Uiso 0.5 1 calc R U P B -3
H23C H 0.056227 0.387425 0.113663 0.138 Uiso 0.5 1 calc R U P B -3
C24 C 0.9547(5) 1.0289(4) -0.0313(3) 0.0483(10) Uiso 0.5 1 d D . P C -3
C25 C 1.0003(4) 1.0806(4) 0.0500(3) 0.0366(8) Uiso 0.5 1 d D . P C -3
H25 H 0.987161 1.147694 0.077060 0.044 Uiso 0.5 1 calc R U P C -3
C26 C 1.0691(6) 1.0268(5) 0.0916(3) 0.0649(14) Uiso 0.5 1 d D . P C -3
H26 H 1.104903 1.057924 0.146781 0.078 Uiso 0.5 1 calc R U P C -3
C27 C 1.0792(8) 0.9244(7) 0.0442(5) 0.086(2) Uiso 0.5 1 d D . P C -3
H27 H 1.119551 0.884065 0.068649 0.104 Uiso 0.5 1 calc R U P C -3
C28 C 1.0365(7) 0.8872(6) -0.0281(4) 0.0742(16) Uiso 0.5 1 d D . P C -3
H28 H 1.049538 0.820742 -0.056519 0.089 Uiso 0.5 1 calc R U P C -3
C29 C 0.9710(7) 0.9349(6) -0.0706(4) 0.0668(16) Uiso 0.5 1 d D . P C -3
H29 H 0.939066 0.901448 -0.126002 0.080 Uiso 0.5 1 calc R U P C -3
C30 C 0.8843(9) 1.0634(8) -0.0846(5) 0.100(3) Uiso 0.5 1 d D . P C -3
H30A H 0.935161 1.079258 -0.125841 0.151 Uiso 0.5 1 calc R U P C -3
H30B H 0.877242 1.135903 -0.056254 0.151 Uiso 0.5 1 calc R U P C -3
H30C H 0.791810 0.998695 -0.108461 0.151 Uiso 0.5 1 calc R U P C -3
B1 B 0.89501(19) 0.25370(17) 0.35318(12) 0.0299(4) Uani 1 1 d . . . . .
B2 B 0.9635(2) 0.30518(19) 0.27600(13) 0.0340(4) Uani 1 1 d . . . . .
B3 B 0.72479(19) 0.23760(17) 0.34267(12) 0.0277(4) Uani 1 1 d . . . . .
B4 B 0.8582(2) 0.36531(18) 0.41221(11) 0.0311(4) Uani 1 1 d . . . . .
B5 B 0.8347(2) 0.32100(18) 0.21788(11) 0.0299(4) Uani 1 1 d . . . . .
B6 B 0.68679(18) 0.27919(15) 0.25926(11) 0.0254(3) Uani 1 1 d . . . . .
B7 B 0.72788(18) 0.38094(16) 0.35429(10) 0.0245(3) Uani 1 1 d . . . . .
B8 B 0.90393(19) 0.48586(16) 0.37200(11) 0.0281(4) Uani 1 1 d . . . . .
B9 B 0.9696(2) 0.44841(18) 0.28781(13) 0.0323(4) Uani 1 1 d . . . . .
B10 B 0.79713(17) 0.43315(15) 0.27716(10) 0.0222(3) Uani 1 1 d . . . . .
B11 B 0.7822(2) 1.15887(18) 0.68306(12) 0.0314(4) Uani 1 1 d . . . . .
B12 B 0.7382(2) 1.11846(17) 0.57769(11) 0.0284(4) Uani 1 1 d . . . . .
B13 B 0.9048(2) 1.10835(19) 0.70840(11) 0.0316(4) Uani 1 1 d . . . . .
B14 B 0.7301(2) 1.02590(18) 0.70889(11) 0.0300(4) Uani 1 1 d . . . . .
B15 B 0.83450(19) 1.04368(17) 0.53868(11) 0.0265(3) Uani 1 1 d . . . . .
B16 B 0.93701(18) 1.03720(17) 0.61941(11) 0.0278(4) Uani 1 1 d . . . . .
B17 B 0.82618(19) 0.94940(18) 0.66964(10) 0.0272(4) Uani 1 1 d . . . . .
B18 B 0.65437(18) 0.90354(16) 0.62032(10) 0.0249(3) Uani 1 1 d . . . . .
B19 B 0.65831(18) 0.96071(16) 0.53928(10) 0.0243(3) Uani 1 1 d . . . . .
B20 B 0.78239(17) 0.90944(15) 0.56475(9) 0.0214(3) Uani 1 1 d . . . . .
B21 B 0.5102(2) 0.75304(19) -0.03389(11) 0.0353(4) Uani 1 1 d . . . . .
B22 B 0.5717(2) 0.67198(17) 0.01610(11) 0.0303(4) Uani 1 1 d . . . . .
B23 B 0.5825(2) 0.90325(18) 0.02548(11) 0.0310(4) Uani 1 1 d . . . . .
B24 B 0.4113(2) 0.8059(2) 0.02252(12) 0.0344(4) Uani 1 1 d . . . . .
B25 B 0.68288(19) 0.77259(16) 0.10642(10) 0.0248(3) Uani 1 1 d . . . . .
B26 B 0.68824(19) 0.91480(15) 0.11202(10) 0.0241(3) Uani 1 1 d . . . . .
B27 B 0.52151(19) 0.90718(16) 0.11381(10) 0.0248(3) Uani 1 1 d . . . . .
B28 B 0.41066(19) 0.75725(17) 0.10720(11) 0.0278(4) Uani 1 1 d . . . . .
B29 B 0.5098(2) 0.67389(16) 0.10311(10) 0.0260(3) Uani 1 1 d . . . . .
B30 B 0.58231(17) 0.82572(14) 0.16357(9) 0.0203(3) Uani 1 1 d . . . . .
H1X H 0.931(2) 0.1998(19) 0.3742(12) 0.040(6) Uiso 1 1 d . . . . .
H2X H 1.037(2) 0.275(2) 0.2548(13) 0.044(6) Uiso 1 1 d . . . . .
H3X H 0.649(2) 0.1647(19) 0.3557(12) 0.038(6) Uiso 1 1 d . . . . .
H4X H 0.880(2) 0.383(2) 0.4728(13) 0.041(6) Uiso 1 1 d . . . . .
H5X H 0.824(2) 0.295(2) 0.1553(14) 0.049(6) Uiso 1 1 d . . . . .
H6X H 0.587(2) 0.2302(18) 0.2209(11) 0.032(5) Uiso 1 1 d . . . . .
H7X H 0.651(2) 0.4032(18) 0.3793(11) 0.031(5) Uiso 1 1 d . . . . .
H8X H 0.955(2) 0.5778(18) 0.4120(12) 0.035(5) Uiso 1 1 d . . . . .
H9X H 1.053(2) 0.516(2) 0.2774(12) 0.041(6) Uiso 1 1 d . . . . .
H11X H 0.782(2) 1.2419(18) 0.7143(12) 0.033(5) Uiso 1 1 d . . . . .
H12X H 0.715(2) 1.178(2) 0.5546(13) 0.042(6) Uiso 1 1 d . . . . .
H13X H 0.985(2) 1.165(2) 0.7589(13) 0.045(6) Uiso 1 1 d . . . . .
H14X H 0.687(2) 1.0200(19) 0.7589(12) 0.041(6) Uiso 1 1 d . . . . .
H15X H 0.876(2) 1.0630(18) 0.4901(12) 0.033(5) Uiso 1 1 d . . . . .
H16X H 1.040(2) 1.0445(18) 0.6152(12) 0.034(5) Uiso 1 1 d . . . . .
H17X H 0.854(2) 0.8966(19) 0.6998(12) 0.037(5) Uiso 1 1 d . . . . .
H18X H 0.567(2) 0.8237(18) 0.6180(11) 0.031(5) Uiso 1 1 d . . . . .
H19X H 0.567(2) 0.9187(18) 0.4898(11) 0.033(5) Uiso 1 1 d . . . . .
H21X H 0.489(2) 0.722(2) -0.0957(13) 0.046(6) Uiso 1 1 d . . . . .
H22X H 0.585(2) 0.6031(18) -0.0193(11) 0.031(5) Uiso 1 1 d . . . . .
H23X H 0.615(2) 0.972(2) -0.0005(13) 0.042(6) Uiso 1 1 d . . . . .
H24X H 0.316(2) 0.803(2) -0.0067(13) 0.050(7) Uiso 1 1 d . . . . .
H25X H 0.7739(19) 0.7623(17) 0.1248(11) 0.029(5) Uiso 1 1 d . . . . .
H26X H 0.7870(19) 0.9952(17) 0.1382(11) 0.028(5) Uiso 1 1 d . . . . .
H27X H 0.506(2) 0.9850(18) 0.1452(12) 0.034(5) Uiso 1 1 d . . . . .
H28X H 0.321(2) 0.7317(19) 0.1290(12) 0.035(5) Uiso 1 1 d . . . . .
H29X H 0.477(2) 0.5938(18) 0.1199(12) 0.034(5) Uiso 1 1 d . . . . .
H4 H 0.766(2) 0.1351(19) 0.2298(12) 0.037(6) Uiso 1 1 d . . . . .
H5 H 1.083(3) 0.433(2) 0.3985(14) 0.055(7) Uiso 1 1 d . . . . .
H6 H 0.968(2) 1.230(2) 0.6284(12) 0.040(6) Uiso 1 1 d . . . . .
H7 H 0.554(2) 1.0330(18) 0.6303(11) 0.032(5) Uiso 1 1 d . . . . .
H8 H 0.746(2) 0.8348(19) -0.0003(12) 0.038(6) Uiso 1 1 d . . . . .
H9 H 0.341(2) 0.603(2) -0.0081(13) 0.047(6) Uiso 1 1 d . . . . .

loop_
_atom_site_aniso_label
_atom_site_aniso_U_11
_atom_site_aniso_U_22
_atom_site_aniso_U_33
_atom_site_aniso_U_23
_atom_site_aniso_U_13
_atom_site_aniso_U_12
S1 0.0420(2) 0.02523(18) 0.01892(16) 0.00350(14) 0.00418(15) 0.02140(17)
S2 0.03101(19) 0.02756(18) 0.01749(16) 0.00609(13) 0.00449(13) 0.01792(15)
S3 0.0372(2) 0.02454(18) 0.01834(16) 0.00625(13) 0.00771(14) 0.02065(16)
N1 0.0239(6) 0.0215(6) 0.0189(5) 0.0050(4) 0.0041(4) 0.0121(5)
N2 0.0250(6) 0.0229(6) 0.0185(5) 0.0066(5) 0.0064(4) 0.0127(5)
N3 0.0288(6) 0.0222(6) 0.0198(6) 0.0054(5) 0.0057(5) 0.0146(5)
C1 0.0214(6) 0.0184(6) 0.0204(6) 0.0037(5) 0.0043(5) 0.0097(5)
C2 0.0196(6) 0.0208(6) 0.0181(6) 0.0056(5) 0.0049(5) 0.0089(5)
C3 0.0231(6) 0.0202(6) 0.0202(6) 0.0065(5) 0.0059(5) 0.0112(5)
C4 0.0274(7) 0.0211(7) 0.0316(8) 0.0007(6) 0.0001(6) 0.0137(6)
C5 0.0236(7) 0.0264(8) 0.0436(10) 0.0039(7) -0.0067(7) 0.0123(6)
C6 0.0268(8) 0.0247(7) 0.0336(8) 0.0039(6) 0.0091(6) 0.0074(6)
C7 0.0249(7) 0.0285(8) 0.0287(7) 0.0057(6) 0.0099(6) 0.0140(6)
C8 0.0402(9) 0.0238(7) 0.0234(7) 0.0078(6) 0.0131(6) 0.0154(7)
C9 0.0374(9) 0.0261(8) 0.0255(8) 0.0037(6) -0.0014(7) 0.0076(7)
C10 0.0232(9) 0.0321(10) 0.0354(11) 0.0050(8) 0.0098(7) 0.0106(8)
C11 0.0319(10) 0.0346(11) 0.0290(11) 0.0124(9) 0.0094(9) 0.0126(9)
C12 0.0316(10) 0.0261(10) 0.0412(12) 0.0136(9) 0.0109(8) 0.0131(8)
C13 0.0269(9) 0.0281(10) 0.0334(10) 0.0042(8) 0.0049(8) 0.0088(8)
C14 0.0301(10) 0.0346(11) 0.0329(10) 0.0141(9) 0.0059(8) 0.0126(8)
C15 0.0306(11) 0.0276(11) 0.0411(14) 0.0133(10) 0.0095(10) 0.0138(9)
C16 0.0454(14) 0.0415(14) 0.0488(16) -0.0026(12) 0.0200(12) 0.0123(11)
B1 0.0269(8) 0.0256(8) 0.0374(10) 0.0077(7) -0.0008(7) 0.0145(7)
B2 0.0277(9) 0.0322(10) 0.0465(11) 0.0097(8) 0.0085(8) 0.0187(8)
B3 0.0256(8) 0.0242(8) 0.0352(9) 0.0103(7) 0.0054(7) 0.0122(7)
B4 0.0383(10) 0.0295(9) 0.0252(8) 0.0050(7) -0.0020(7) 0.0187(8)
B5 0.0369(9) 0.0289(9) 0.0273(8) 0.0040(7) 0.0071(7) 0.0204(8)
B6 0.0241(8) 0.0197(7) 0.0281(8) 0.0013(6) -0.0022(6) 0.0106(6)
B7 0.0268(8) 0.0241(8) 0.0243(8) 0.0062(6) 0.0041(6) 0.0139(7)
B8 0.0271(8) 0.0211(8) 0.0295(9) 0.0005(7) -0.0062(7) 0.0111(7)
B9 0.0242(8) 0.0294(9) 0.0441(11) 0.0121(8) 0.0089(7) 0.0117(7)
B10 0.0245(7) 0.0190(7) 0.0212(7) 0.0019(6) 0.0015(6) 0.0108(6)
B11 0.0320(9) 0.0280(9) 0.0306(9) 0.0013(7) 0.0100(7) 0.0132(7)
B12 0.0315(9) 0.0263(8) 0.0302(9) 0.0075(7) 0.0099(7) 0.0153(7)
B13 0.0302(9) 0.0329(9) 0.0252(8) -0.0001(7) 0.0019(7) 0.0134(8)
B14 0.0341(9) 0.0352(10) 0.0226(8) 0.0061(7) 0.0109(7) 0.0174(8)
B15 0.0282(8) 0.0270(8) 0.0264(8) 0.0084(7) 0.0120(7) 0.0125(7)
B16 0.0212(8) 0.0298(9) 0.0283(8) 0.0041(7) 0.0058(6) 0.0098(7)
B17 0.0297(8) 0.0328(9) 0.0185(7) 0.0044(7) 0.0044(6) 0.0151(7)
B18 0.0244(8) 0.0268(8) 0.0250(8) 0.0073(6) 0.0098(6) 0.0120(7)
B19 0.0235(7) 0.0267(8) 0.0239(8) 0.0055(6) 0.0056(6) 0.0132(6)
B20 0.0216(7) 0.0254(8) 0.0187(7) 0.0059(6) 0.0061(6) 0.0118(6)
B21 0.0520(12) 0.0312(10) 0.0196(8) 0.0060(7) 0.0025(8) 0.0173(9)
B22 0.0460(11) 0.0217(8) 0.0211(8) 0.0030(6) 0.0077(7) 0.0147(8)
B23 0.0470(11) 0.0267(9) 0.0256(8) 0.0122(7) 0.0112(8) 0.0190(8)
B24 0.0383(10) 0.0359(10) 0.0278(9) 0.0093(8) -0.0014(8) 0.0172(8)
B25 0.0321(9) 0.0224(8) 0.0224(7) 0.0051(6) 0.0087(6) 0.0148(7)
B26 0.0306(8) 0.0184(7) 0.0232(7) 0.0056(6) 0.0088(6) 0.0105(6)
B27 0.0306(8) 0.0240(8) 0.0244(8) 0.0093(6) 0.0067(6) 0.0152(7)
B28 0.0254(8) 0.0270(8) 0.0275(8) 0.0071(7) 0.0035(7) 0.0092(7)
B29 0.0353(9) 0.0183(7) 0.0218(7) 0.0051(6) 0.0058(7) 0.0097(7)
B30 0.0252(7) 0.0185(7) 0.0193(7) 0.0057(6) 0.0061(6) 0.0113(6)

loop_
_atom_type_symbol
_atom_type_description
_atom_type_scat_dispersion_real
_atom_type_scat_dispersion_imag
_atom_type_scat_source
S S 0.1246 0.1234 'International Tables Vol C Tables 4.2.6.8 and 6.1.1.4'
N N 0.0061 0.0033 'International Tables Vol C Tables 4.2.6.8 and 6.1.1.4'
C C 0.0033 0.0016 'International Tables Vol C Tables 4.2.6.8 and 6.1.1.4'
B B 0.0013 0.0007 'International Tables Vol C Tables 4.2.6.8 and 6.1.1.4'
H H 0.0000 0.0000 'International Tables Vol C Tables 4.2.6.8 and 6.1.1.4'

loop_
_geom_angle_atom_site_label_1
_geom_angle_atom_site_label_2
_geom_angle_atom_site_label_3
_geom_angle
C1 S1 B10 107.28(7)
C2 S2 B20 106.90(7)
C3 S3 B30 105.67(7)
C1 N1 C2 113.79(12)
C2 N2 C3 113.67(12)
C3 N3 C1 113.91(12)
N1 C1 N3 126.05(13)
N1 C1 S1 121.58(11)
N3 C1 S1 112.35(10)
N2 C2 N1 126.16(13)
N2 C2 S2 121.37(11)
N1 C2 S2 112.46(11)
N3 C3 N2 126.40(13)
N3 C3 S3 120.08(11)
N2 C3 S3 113.52(10)
B1 C4 B2 63.52(12)
B1 C4 B3 62.64(11)
B2 C4 B3 115.51(13)
B1 C4 B6 114.87(12)
B2 C4 B6 115.07(13)
B3 C4 B6 62.80(11)
B1 C4 B5 115.46(13)
B2 C4 B5 62.71(12)
B3 C4 B5 115.29(12)
B6 C4 B5 62.95(11)
B1 C4 H4 118.7(13)
B2 C4 H4 115.0(13)
B3 C4 H4 120.4(13)
B6 C4 H4 118.1(13)
B5 C4 H4 114.7(13)
B2 C5 B1 63.74(12)
B2 C5 B9 62.95(12)
B1 C5 B9 115.86(14)
B2 C5 B4 115.49(13)
B1 C5 B4 62.68(12)
B9 C5 B4 114.90(13)
B2 C5 B8 114.99(13)
B1 C5 B8 114.77(13)
B9 C5 B8 62.74(11)
B4 C5 B8 62.45(11)
B2 C5 H5 116.9(15)
B1 C5 H5 115.0(15)
B9 C5 H5 119.3(15)
B4 C5 H5 116.5(15)
B8 C5 H5 119.3(15)
B11 C6 B12 64.20(11)
B11 C6 B16 114.65(14)
B12 C6 B16 114.32(13)
B11 C6 B13 62.38(12)
B12 C6 B13 115.66(14)
B16 C6 B13 62.93(11)
B11 C6 B15 115.71(13)
B12 C6 B15 62.21(11)
B16 C6 B15 62.72(11)
B13 C6 B15 115.39(14)
B11 C6 H6 117.1(13)
B12 C6 H6 115.9(13)
B16 C6 H6 118.9(13)
B13 C6 H6 118.7(13)
B15 C6 H6 116.5(13)
B12 C7 B11 64.04(11)
B12 C7 B18 114.31(12)
B11 C7 B18 114.58(13)
B12 C7 B14 115.43(13)
B11 C7 B14 62.26(12)
B18 C7 B14 62.99(11)
B12 C7 B19 62.39(11)
B11 C7 B19 115.81(13)
B18 C7 B19 62.73(10)
B14 C7 B19 115.50(12)
B12 C7 H7 117.2(12)
B11 C7 H7 117.8(12)
B18 C7 H7 117.8(13)
B14 C7 H7 118.0(12)
B19 C7 H7 116.5(12)
B21 C8 B22 63.92(12)
B21 C8 B26 114.45(14)
B22 C8 B26 114.19(13)
B21 C8 B23 62.28(12)
B22 C8 B23 115.39(15)
B26 C8 B23 62.99(11)
B21 C8 B25 115.70(14)
B22 C8 B25 62.39(11)
B26 C8 B25 62.69(10)
B23 C8 B25 115.54(13)
B21 C8 H8 117.7(12)
B22 C8 H8 118.0(13)
B26 C8 H8 117.6(13)
B23 C8 H8 117.0(13)
B25 C8 H8 117.2(13)
B21 C9 B22 64.06(13)
B21 C9 B28 114.66(14)
B22 C9 B28 114.55(13)
B21 C9 B24 62.38(13)
B22 C9 B24 115.57(15)
B28 C9 B24 62.85(12)
B21 C9 B29 115.71(14)
B22 C9 B29 62.24(11)
B28 C9 B29 63.04(11)
B24 C9 B29 115.57(13)
B21 C9 H9 116.1(15)
B22 C9 H9 116.1(15)
B28 C9 H9 119.3(14)
B24 C9 H9 118.0(15)
B29 C9 H9 117.5(15)
C15 C10 C11 118.7(2)
C15 C10 C16 120.8(2)
C11 C10 C16 120.5(2)
C12 C11 C10 120.2(2)
C12 C11 H11 119.9
C10 C11 H11 119.9
C13 C12 C11 120.9(2)
C13 C12 H12 119.6
C11 C12 H12 119.6
C14 C13 C12 119.2(2)
C14 C13 H13 120.4
C12 C13 H13 120.4
C13 C14 C15 120.4(2)
C13 C14 H14 119.8
C15 C14 H14 119.8
C10 C15 C14 120.7(2)
C10 C15 H15 119.7
C14 C15 H15 119.7
C10 C16 H16A 109.5
C10 C16 H16B 109.5
H16A C16 H16B 109.5
C10 C16 H16C 109.5
H16A C16 H16C 109.5
H16B C16 H16C 109.5
C15F C10F C11F 117.7(11)
C15F C10F C16F 124.0(12)
C11F C10F C16F 118.2(11)
C10F C11F C12F 119.1(12)
C10F C11F H11F 120.4
C12F C11F H11F 120.4
C13F C12F C11F 120.7(13)
C13F C12F H12F 119.7
C11F C12F H12F 119.7
C12F C13F C14F 117.6(13)
C12F C13F H13F 121.2
C14F C13F H13F 121.2
C15F C14F C13F 121.8(14)
C15F C14F H14F 119.1
C13F C14F H14F 119.1
C14F C15F C10F 122.8(14)
C14F C15F H15F 118.6
C10F C15F H15F 118.6
C10F C16F H16D 109.5
C10F C16F H16E 109.5
H16D C16F H16E 109.5
C10F C16F H16F 109.5
H16D C16F H16F 109.5
H16E C16F H16F 109.5
C22 C17 C18 120.7(5)
C22 C17 C23 111.7(6)
C18 C17 C23 127.6(6)
C19 C18 C17 118.1(5)
C19 C18 H18 120.9
C17 C18 H18 120.9
C18 C19 C20 119.9(8)
C18 C19 H19 120.0
C20 C19 H19 120.0
C21 C20 C19 118.6(9)
C21 C20 H20 120.7
C19 C20 H20 120.7
C20 C21 C22 123.9(7)
C20 C21 H21 118.1
C22 C21 H21 118.1
C17 C22 C21 118.7(5)
C17 C22 H22 120.6
C21 C22 H22 120.6
C17 C23 H23A 109.5
C17 C23 H23B 109.5
H23A C23 H23B 109.5
C17 C23 H23C 109.5
H23A C23 H23C 109.5
H23B C23 H23C 109.5
C29 C24 C25 122.8(5)
C29 C24 C30 109.3(6)
C25 C24 C30 127.9(6)
C24 C25 C26 117.0(4)
C24 C25 H25 121.5
C26 C25 H25 121.5
C27 C26 C25 115.8(6)
C27 C26 H26 122.1
C25 C26 H26 122.1
C28 C27 C26 121.5(8)
C28 C27 H27 119.3
C26 C27 H27 119.3
C27 C28 C29 125.1(7)
C27 C28 H28 117.5
C29 C28 H28 117.5
C24 C29 C28 117.7(6)
C24 C29 H29 121.2
C28 C29 H29 121.2
C24 C30 H30A 109.5
C24 C30 H30B 109.5
H30A C30 H30B 109.5
C24 C30 H30C 109.5
H30A C30 H30C 109.5
H30B C30 H30C 109.5
C4 B1 C5 100.37(14)
C4 B1 B3 58.99(10)
C5 B1 B3 104.99(13)
C4 B1 B4 104.42(12)
C5 B1 B4 59.22(11)
B3 B1 B4 59.94(11)
C4 B1 B2 58.36(11)
C5 B1 B2 57.95(12)
B3 B1 B2 108.25(13)
B4 B1 B2 107.90(14)
C4 B1 H1X 125.2(12)
C5 B1 H1X 123.7(12)
B3 B1 H1X 125.3(12)
B4 B1 H1X 124.8(12)
B2 B1 H1X 117.5(12)
C5 B2 C4 100.45(14)
C5 B2 B9 59.00(12)
C4 B2 B9 104.82(13)
C5 B2 B5 104.68(13)
C4 B2 B5 58.96(11)
B9 B2 B5 60.12(11)
C5 B2 B1 58.31(12)
C4 B2 B1 58.12(11)
B9 B2 B1 108.15(14)
B5 B2 B1 107.92(14)
C5 B2 H2X 124.2(12)
C4 B2 H2X 123.5(12)
B9 B2 H2X 126.4(12)
B5 B2 H2X 126.1(12)
B1 B2 H2X 116.0(12)
C4 B3 B1 58.37(10)
C4 B3 B4 104.16(13)
B1 B3 B4 60.21(11)
C4 B3 B6 58.64(10)
B1 B3 B6 107.92(14)
B4 B3 B6 107.59(13)
C4 B3 B7 104.46(13)
B1 B3 B7 108.57(13)
B4 B3 B7 60.22(10)
B6 B3 B7 59.67(10)
C4 B3 H3X 120.8(11)
B1 B3 H3X 119.3(11)
B4 B3 H3X 125.7(11)
B6 B3 H3X 120.7(11)
B7 B3 H3X 126.0(11)
C5 B4 B3 104.08(13)
C5 B4 B1 58.10(11)
B3 B4 B1 59.86(10)
C5 B4 B8 58.92(11)
B3 B4 B8 108.43(13)
B1 B4 B8 108.06(15)
C5 B4 B7 105.03(14)
B3 B4 B7 60.38(10)
B1 B4 B7 108.42(13)
B8 B4 B7 60.41(10)
C5 B4 H4X 118.4(12)
B3 B4 H4X 127.0(12)
B1 B4 H4X 118.2(12)
B8 B4 H4X 119.8(12)
B7 B4 H4X 127.9(12)
C4 B5 B2 58.33(11)
C4 B5 B9 104.16(14)
B2 B5 B9 59.88(11)
C4 B5 B6 58.43(10)
B2 B5 B6 107.71(14)
B9 B5 B6 108.12(13)
C4 B5 B10 104.44(13)
B2 B5 B10 108.33(13)
B9 B5 B10 60.51(10)
B6 B5 B10 59.99(10)
C4 B5 H5X 119.1(13)
B2 B5 H5X 118.4(12)
B9 B5 H5X 126.6(13)
B6 B5 H5X 120.4(12)
B10 B5 H5X 127.7(13)
C4 B6 B7 104.96(12)
C4 B6 B3 58.56(10)
B7 B6 B3 60.40(10)
C4 B6 B5 58.61(11)
B7 B6 B5 108.65(12)
B3 B6 B5 108.19(12)
C4 B6 B10 104.62(12)
B7 B6 B10 60.48(10)
B3 B6 B10 108.58(12)
B5 B6 B10 60.04(10)
C4 B6 H6X 119.7(11)
B7 B6 H6X 126.3(11)
B3 B6 H6X 119.9(11)
B5 B6 H6X 119.0(11)
B10 B6 H6X 126.0(11)
B6 B7 B4 107.14(12)
B6 B7 B3 59.93(10)
B4 B7 B3 59.40(10)
B6 B7 B10 60.07(10)
B4 B7 B10 107.38(13)
B3 B7 B10 107.88(12)
B6 B7 B8 107.10(13)
B4 B7 B8 59.72(11)
B3 B7 B8 107.10(12)
B10 B7 B8 59.45(10)
B6 B7 H7X 121.7(10)
B4 B7 H7X 121.9(10)
B3 B7 H7X 120.9(11)
B10 B7 H7X 122.7(11)
B8 B7 H7X 123.4(10)
C5 B8 B10 104.44(12)
C5 B8 B4 58.63(11)
B10 B8 B4 108.12(12)
C5 B8 B9 58.22(11)
B10 B8 B9 60.52(10)
B4 B8 B9 107.98(13)
C5 B8 B7 104.38(12)
B10 B8 B7 60.24(10)
B4 B8 B7 59.87(11)
B9 B8 B7 108.58(12)
C5 B8 H8X 118.2(11)
B10 B8 H8X 127.8(11)
B4 B8 H8X 118.9(11)
B9 B8 H8X 118.8(11)
B7 B8 H8X 127.8(11)
C5 B9 B2 58.05(12)
C5 B9 B5 103.87(14)
B2 B9 B5 60.00(11)
C5 B9 B8 59.04(11)
B2 B9 B8 107.91(15)
B5 B9 B8 107.55(13)
C5 B9 B10 104.34(14)
B2 B9 B10 108.02(13)
B5 B9 B10 60.01(10)
B8 B9 B10 59.59(10)
C5 B9 H9X 119.5(12)
B2 B9 H9X 120.7(12)
B5 B9 H9X 128.0(12)
B8 B9 H9X 118.5(12)
B10 B9 H9X 126.2(12)
B8 B10 B6 107.28(13)
B8 B10 B5 107.38(12)
B6 B10 B5 59.98(10)
B8 B10 B7 60.31(10)
B6 B10 B7 59.45(10)
B5 B10 B7 107.77(13)
B8 B10 B9 59.89(11)
B6 B10 B9 107.30(12)
B5 B10 B9 59.48(11)
B7 B10 B9 108.13(13)
B8 B10 S1 128.53(11)
B6 B10 S1 119.26(10)
B5 B10 S1 113.93(11)
B7 B10 S1 127.83(11)
B9 B10 S1 119.35(12)
C6 B11 C7 100.56(12)
C6 B11 B13 59.36(11)
C7 B11 B13 105.23(14)
C6 B11 B14 105.19(14)
C7 B11 B14 59.21(11)
B13 B11 B14 60.34(12)
C6 B11 B12 58.04(11)
C7 B11 B12 57.94(11)
B13 B11 B12 108.12(13)
B14 B11 B12 107.91(13)
C6 B11 H11X 121.7(11)
C7 B11 H11X 124.9(11)
B13 B11 H11X 125.6(11)
B14 B11 H11X 127.9(11)
B12 B11 H11X 115.2(11)
C6 B12 C7 100.41(14)
C6 B12 B15 59.55(10)
C7 B12 B15 105.44(13)
C6 B12 B19 105.71(13)
C7 B12 B19 59.34(10)
B15 B12 B19 60.73(10)
C6 B12 B11 57.76(11)
C7 B12 B11 58.02(11)
B15 B12 B11 108.21(14)
B19 B12 B11 108.33(14)
C6 B12 H12X 122.3(12)
C7 B12 H12X 125.2(12)
B15 B12 H12X 124.5(12)
B19 B12 H12X 126.3(12)
B11 B12 H12X 116.5(12)
C6 B13 B11 58.26(11)
C6 B13 B14 103.97(13)
B11 B13 B14 59.83(12)
C6 B13 B16 58.27(11)
B11 B13 B16 107.41(14)
B14 B13 B16 107.76(13)
C6 B13 B17 104.07(13)
B11 B13 B17 107.82(13)
B14 B13 B17 60.13(11)
B16 B13 B17 59.90(11)
C6 B13 H13X 119.2(13)
B11 B13 H13X 117.2(12)
B14 B13 H13X 125.7(12)
B16 B13 H13X 122.0(12)
B17 B13 H13X 128.9(13)
C7 B14 B11 58.54(11)
C7 B14 B13 104.31(14)
B11 B14 B13 59.82(12)
C7 B14 B17 104.21(12)
B11 B14 B17 107.89(14)
B13 B14 B17 60.23(11)
C7 B14 B18 58.32(10)
B11 B14 B18 107.66(13)
B13 B14 B18 108.02(13)
B17 B14 B18 59.94(10)
C7 B14 H14X 119.6(12)
B11 B14 H14X 119.9(12)
B13 B14 H14X 126.9(12)
B17 B14 H14X 126.8(12)
B18 B14 H14X 119.5(12)
C6 B15 B12 58.24(10)
C6 B15 B20 104.09(13)
B12 B15 B20 107.62(13)
C6 B15 B16 58.13(11)
B12 B15 B16 107.25(13)
B20 B15 B16 60.15(10)
C6 B15 B19 103.93(12)
B12 B15 B19 59.72(10)
B20 B15 B19 60.05(10)
B16 B15 B19 107.86(13)
C6 B15 H15X 118.1(11)
B12 B15 H15X 118.1(11)
B20 B15 H15X 129.1(11)
B16 B15 H15X 120.3(11)
B19 B15 H15X 127.5(11)
C6 B16 B17 104.61(13)
C6 B16 B15 59.16(11)
B17 B16 B15 108.57(13)
C6 B16 B13 58.80(11)
B17 B16 B13 60.07(11)
B15 B16 B13 109.02(13)
C6 B16 B20 104.69(12)
B17 B16 B20 60.41(10)
B15 B16 B20 59.90(10)
B13 B16 B20 108.63(13)
C6 B16 H16X 122.1(11)
B17 B16 H16X 125.3(11)
B15 B16 H16X 118.7(11)
B13 B16 H16X 121.3(11)
B20 B16 H16X 123.6(11)
B16 B17 B14 107.48(14)
B16 B17 B18 107.30(13)
B14 B17 B18 60.13(10)
B16 B17 B13 60.03(11)
B14 B17 B13 59.65(11)
B18 B17 B13 107.71(13)
B16 B17 B20 59.94(10)
B14 B17 B20 108.07(13)
B18 B17 B20 59.75(9)
B13 B17 B20 108.22(14)
B16 B17 H17X 122.7(11)
B14 B17 H17X 120.5(11)
B18 B17 H17X 122.3(11)
B13 B17 H17X 120.6(11)
B20 B17 H17X 123.1(11)
C7 B18 B20 104.65(13)
C7 B18 B19 58.99(10)
B20 B18 B19 60.16(10)
C7 B18 B17 104.50(13)
B20 B18 B17 60.46(10)
B19 B18 B17 108.80(13)
C7 B18 B14 58.69(10)
B20 B18 B14 108.48(13)
B19 B18 B14 108.83(13)
B17 B18 B14 59.93(10)
C7 B18 H18X 121.1(11)
B20 B18 H18X 125.0(10)
B19 B18 H18X 119.0(11)
B17 B18 H18X 125.6(11)
B14 B18 H18X 120.3(10)
C7 B19 B12 58.27(10)
C7 B19 B18 58.29(10)
B12 B19 B18 107.27(12)
C7 B19 B20 103.93(12)
B12 B19 B20 107.28(12)
B18 B19 B20 59.91(10)
C7 B19 B15 103.72(12)
B12 B19 B15 59.55(10)
B18 B19 B15 107.46(12)
B20 B19 B15 59.79(10)
C7 B19 H19X 117.1(10)
B12 B19 H19X 117.8(11)
B18 B19 H19X 120.0(11)
B20 B19 H19X 130.1(10)
B15 B19 H19X 128.5(10)
B15 B20 B18 107.78(12)
B15 B20 B16 59.96(11)
B18 B20 B16 107.10(12)
B15 B20 B19 60.16(10)
B18 B20 B19 59.93(10)
B16 B20 B19 107.80(12)
B15 B20 B17 108.02(12)
B18 B20 B17 59.78(10)
B16 B20 B17 59.66(10)
B19 B20 B17 108.08(12)
B15 B20 S2 126.98(11)
B18 B20 S2 120.43(11)
B16 B20 S2 118.69(11)
B19 B20 S2 128.16(11)
B17 B20 S2 114.21(11)
C9 B21 C8 100.80(13)
C9 B21 B23 105.41(14)
C8 B21 B23 59.38(11)
C9 B21 B24 59.48(12)
C8 B21 B24 105.38(13)
B23 B21 B24 60.31(12)
C9 B21 B22 58.09(12)
C8 B21 B22 58.09(11)
B23 B21 B22 108.22(13)
B24 B21 B22 108.29(14)
C9 B21 H21X 122.7(13)
C8 B21 H21X 124.3(12)
B23 B21 H21X 126.5(13)
B24 B21 H21X 125.4(12)
B22 B21 H21X 116.1(13)
C9 B22 C8 100.55(13)
C9 B22 B29 59.56(11)
C8 B22 B29 105.75(12)
C9 B22 B25 105.78(13)
C8 B22 B25 59.49(10)
B29 B22 B25 60.84(10)
C9 B22 B21 57.86(12)
C8 B22 B21 57.99(11)
B29 B22 B21 108.39(14)
B25 B22 B21 108.42(13)
C9 B22 H22X 124.6(11)
C8 B22 H22X 122.3(11)
B29 B22 H22X 126.7(11)
B25 B22 H22X 125.1(11)
B21 B22 H22X 115.7(11)
C8 B23 B21 58.33(11)
C8 B23 B24 104.24(14)
B21 B23 B24 59.86(13)
C8 B23 B27 104.18(13)
B21 B23 B27 107.79(14)
B24 B23 B27 60.19(11)
C8 B23 B26 58.06(10)
B21 B23 B26 107.15(13)
B24 B23 B26 107.83(14)
B27 B23 B26 59.99(10)
C8 B23 H23X 119.4(12)
B21 B23 H23X 119.9(12)
B24 B23 H23X 127.1(12)
B27 B23 H23X 127.0(12)
B26 B23 H23X 119.7(12)
C9 B24 B21 58.14(12)
C9 B24 B23 104.02(14)
B21 B24 B23 59.83(12)
C9 B24 B27 104.15(13)
B21 B24 B27 107.75(14)
B23 B24 B27 60.18(11)
C9 B24 B28 58.27(11)
B21 B24 B28 107.36(14)
B23 B24 B28 108.08(13)
B27 B24 B28 60.13(10)
C9 B24 H24X 118.4(12)
B21 B24 H24X 119.7(12)
B23 B24 H24X 128.2(13)
B27 B24 H24X 127.7(12)
B28 B24 H24X 118.8(12)
C8 B25 B22 58.12(10)
C8 B25 B26 57.99(10)
B22 B25 B26 106.81(13)
C8 B25 B30 103.74(12)
B22 B25 B30 107.01(13)
B26 B25 B30 59.99(10)
C8 B25 B29 103.62(13)
B22 B25 B29 59.42(11)
B26 B25 B29 107.50(13)
B30 B25 B29 59.85(10)
C8 B25 H25X 118.4(10)
B22 B25 H25X 117.2(10)
B26 B25 H25X 121.9(11)
B30 B25 H25X 130.1(10)
B29 B25 H25X 126.6(11)
C8 B26 B25 59.32(10)
C8 B26 B27 104.85(12)
B25 B26 B27 109.12(13)
C8 B26 B23 58.95(10)
B25 B26 B23 109.40(12)
B27 B26 B23 59.98(11)
C8 B26 B30 104.93(12)
B25 B26 B30 60.24(10)
B27 B26 B30 60.43(10)
B23 B26 B30 108.58(13)
C8 B26 H26X 119.5(10)
B25 B26 H26X 118.6(10)
B27 B26 H26X 126.3(10)
B23 B26 H26X 119.3(10)
B30 B26 H26X 126.2(10)
B23 B27 B24 59.63(12)
B23 B27 B26 60.03(11)
B24 B27 B26 107.42(13)
B23 B27 B28 107.51(13)
B24 B27 B28 59.95(11)
B26 B27 B28 107.16(12)
B23 B27 B30 108.13(12)
B24 B27 B30 108.02(13)
B26 B27 B30 59.82(10)
B28 B27 B30 59.83(10)
B23 B27 H27X 120.5(11)
B24 B27 H27X 121.3(10)
B26 B27 H27X 122.0(10)
B28 B27 H27X 123.1(11)
B30 B27 H27X 122.8(10)
C9 B28 B24 58.88(11)
C9 B28 B30 104.40(13)
B24 B28 B30 108.37(14)
C9 B28 B27 104.44(13)
B24 B28 B27 59.91(11)
B30 B28 B27 60.32(10)
C9 B28 B29 58.92(10)
B24 B28 B29 108.87(14)
B30 B28 B29 59.91(10)
B27 B28 B29 108.47(13)
C9 B28 H28X 121.0(11)
B24 B28 H28X 118.7(11)
B30 B28 H28X 126.2(11)
B27 B28 H28X 124.9(12)
B29 B28 H28X 120.6(12)
C9 B29 B22 58.19(11)
C9 B29 B30 103.74(12)
B22 B29 B30 107.38(13)
C9 B29 B28 58.04(11)
B22 B29 B28 107.09(13)
B30 B29 B28 59.92(10)
C9 B29 B25 103.90(13)
B22 B29 B25 59.74(11)
B30 B29 B25 60.00(10)
B28 B29 B25 107.74(13)
C9 B29 H29X 118.8(11)
B22 B29 H29X 117.9(11)
B30 B29 H29X 129.1(11)
B28 B29 H29X 121.2(11)
B25 B29 H29X 126.6(11)
B26 B30 B29 107.56(12)
B26 B30 B28 107.13(12)
B29 B30 B28 60.18(10)
B26 B30 B25 59.77(10)
B29 B30 B25 60.15(10)
B28 B30 B25 108.07(12)
B26 B30 B27 59.75(10)
B29 B30 B27 108.32(12)
B28 B30 B27 59.86(10)
B25 B30 B27 108.19(12)
B26 B30 S3 119.46(10)
B29 B30 S3 127.50(11)
B28 B30 S3 120.02(11)
B25 B30 S3 126.81(11)
B27 B30 S3 114.51(10)

loop_
_geom_bond_atom_site_label_1
_geom_bond_atom_site_label_2
_geom_bond_distance
S1 C1 1.7530(14)
S1 B10 1.8686(18)
S2 C2 1.7454(14)
S2 B20 1.8655(17)
S3 C3 1.7518(15)
S3 B30 1.8644(16)
N1 C1 1.3288(18)
N1 C2 1.3485(18)
N2 C2 1.3304(19)
N2 C3 1.3412(18)
N3 C3 1.3286(18)
N3 C1 1.3441(19)
C4 B1 1.689(2)
C4 B2 1.693(3)
C4 B3 1.700(3)
C4 B6 1.701(2)
C4 B5 1.705(3)
C4 H4 0.94(2)
C5 B2 1.682(3)
C5 B1 1.689(3)
C5 B9 1.700(3)
C5 B4 1.709(3)
C5 B8 1.714(2)
C5 H5 0.96(2)
C6 B11 1.690(3)
C6 B12 1.695(3)
C6 B16 1.700(3)
C6 B13 1.709(3)
C6 B15 1.718(2)
C6 H6 0.95(2)
C7 B12 1.695(3)
C7 B11 1.697(3)
C7 B18 1.702(3)
C7 B14 1.709(3)
C7 B19 1.715(2)
C7 H7 0.95(2)
C8 B21 1.691(3)
C8 B22 1.693(3)
C8 B26 1.693(2)
C8 B23 1.710(3)
C8 B25 1.717(2)
C8 H8 0.95(2)
C9 B21 1.686(3)
C9 B22 1.691(3)
C9 B28 1.699(3)
C9 B24 1.710(3)
C9 B29 1.715(3)
C9 H9 0.92(2)
C10 C15 1.387(3)
C10 C11 1.392(3)
C10 C16 1.502(3)
C11 C12 1.385(3)
C11 H11 0.9500
C12 C13 1.382(3)
C12 H12 0.9500
C13 C14 1.375(3)
C13 H13 0.9500
C14 C15 1.390(3)
C14 H14 0.9500
C15 H15 0.9500
C16 H16A 0.9800
C16 H16B 0.9800
C16 H16C 0.9800
C10F C15F 1.365(17)
C10F C11F 1.378(15)
C10F C16F 1.480(17)
C11F C12F 1.421(18)
C11F H11F 0.9500
C12F C13F 1.364(19)
C12F H12F 0.9500
C13F C14F 1.375(19)
C13F H13F 0.9500
C14F C15F 1.326(19)
C14F H14F 0.9500
C15F H15F 0.9500
C16F H16D 0.9800
C16F H16E 0.9800
C16F H16F 0.9800
C17 C22 1.323(7)
C17 C18 1.409(7)
C17 C23 1.430(8)
C18 C19 1.393(8)
C18 H18 0.9500
C19 C20 1.439(10)
C19 H19 0.9500
C20 C21 1.251(9)
C20 H20 0.9500
C21 C22 1.439(7)
C21 H21 0.9500
C22 H22 0.9500
C23 H23A 0.9800
C23 H23B 0.9800
C23 H23C 0.9800
C24 C29 1.326(7)
C24 C25 1.395(6)
C24 C30 1.423(8)
C25 C26 1.462(7)
C25 H25 0.9500
C26 C27 1.429(8)
C26 H26 0.9500
C27 C28 1.239(8)
C27 H27 0.9500
C28 C29 1.388(8)
C28 H28 0.9500
C29 H29 0.9500
C30 H30A 0.9800
C30 H30B 0.9800
C30 H30C 0.9800
B1 B3 1.761(3)
B1 B4 1.767(3)
B1 B2 1.780(3)
B1 H1X 1.04(2)
B2 B9 1.766(3)
B2 B5 1.768(3)
B2 H2X 1.08(2)
B3 B4 1.763(3)
B3 B6 1.772(3)
B3 B7 1.780(3)
B3 H3X 1.07(2)
B4 B8 1.775(3)
B4 B7 1.777(3)
B4 H4X 1.04(2)
B5 B9 1.770(3)
B5 B6 1.778(3)
B5 B10 1.780(2)
B5 H5X 1.07(2)
B6 B7 1.767(2)
B6 B10 1.779(2)
B6 H6X 1.068(19)
B7 B10 1.786(3)
B7 B8 1.787(3)
B7 H7X 1.086(19)
B8 B10 1.772(2)
B8 B9 1.777(3)
B8 H8X 1.10(2)
B9 B10 1.789(3)
B9 H9X 1.05(2)
B11 B13 1.760(3)
B11 B14 1.761(3)
B11 B12 1.799(3)
B11 H11X 1.08(2)
B12 B15 1.763(3)
B12 B19 1.766(3)
B12 H12X 1.04(2)
B13 B14 1.770(3)
B13 B16 1.779(3)
B13 B17 1.780(3)
B13 H13X 1.06(2)
B14 B17 1.778(3)
B14 B18 1.782(3)
B14 H14X 1.06(2)
B15 B20 1.778(3)
B15 B16 1.779(3)
B15 B19 1.784(3)
B15 H15X 1.06(2)
B16 B17 1.777(3)
B16 B20 1.782(2)
B16 H16X 1.09(2)
B17 B18 1.778(3)
B17 B20 1.791(2)
B17 H17X 1.07(2)
B18 B20 1.778(2)
B18 B19 1.778(3)
B18 H18X 1.07(2)
B19 B20 1.782(2)
B19 H19X 1.11(2)
B21 B23 1.759(3)
B21 B24 1.759(3)
B21 B22 1.791(3)
B21 H21X 1.05(2)
B22 B29 1.760(3)
B22 B25 1.766(3)
B22 H22X 1.03(2)
B23 B24 1.767(3)
B23 B27 1.777(3)
B23 B26 1.778(3)
B23 H23X 1.05(2)
B24 B27 1.777(3)
B24 B28 1.778(3)
B24 H24X 1.09(2)
B25 B26 1.774(2)
B25 B30 1.783(2)
B25 B29 1.786(3)
B25 H25X 1.078(19)
B26 B27 1.777(3)
B26 B30 1.778(3)
B26 H26X 1.105(19)
B27 B28 1.781(3)
B27 B30 1.789(2)
B27 H27X 1.10(2)
B28 B30 1.780(2)
B28 B29 1.785(3)
B28 H28X 1.05(2)
B29 B30 1.780(2)
B29 H29X 1.07(2)
